data_4064543
loop_
_publ_author_name
'Tauchert, Michael E.'
'Warth, Daniel C. M.'
'Braun, Sebastian M.'
'Gruber, Irene'
'Ziesak, Alexandra'
'Rominger, Frank'
'Hofmann, Peter'

_publ_section_title
;
 Highly Efficient Nickel-Catalyzed 2-Methyl-3-butenenitrile Isomerization:
 Applications and Mechanistic Studies Employing the TTP Ligand Family
;
_journal_issue 10
_journal_name_full Organometallics
_journal_page_first 2790
_journal_paper_doi 10.1021/om200164f
_journal_volume 30
_journal_year 2011
_chemical_formula_sum 'C53 H55 N Ni O2 P2'
_chemical_formula_weight 858.63
_chemical_name_common '(Rucaphos)Ni(C4H7)CN, 16a in manuscript'
_chemical_name_systematic
; 
 ? 
;
_space_group_IT_number 15
_symmetry_cell_setting monoclinic
_symmetry_space_group_name_Hall '-C 2yc'
_symmetry_space_group_name_H-M 'C 1 2/c 1'
_atom_sites_solution_hydrogens geom
_atom_sites_solution_primary direct
_atom_sites_solution_secondary difmap
_audit_creation_method SHELXL-97
_cell_angle_alpha 90.00
_cell_angle_beta 129.098(1)
_cell_angle_gamma 90.00
_cell_formula_units_Z 8
_cell_length_a 33.9156(5)
_cell_length_b 13.0276(2)
_cell_length_c 25.7532(1)
_cell_measurement_temperature 200(2)
_cell_volume 8830.7(2)
_computing_cell_refinement 'Bruker SMART'
_computing_data_collection 'Bruker SMART'
_computing_data_reduction 'Bruker SHELXTL'
_computing_molecular_graphics 'Bruker SHELXTL'
_computing_publication_material 'Bruker SHELXTL'
_computing_structure_refinement 'SHELXL-97 (Sheldrick, 1997)'
_computing_structure_solution 'SHELXS-97 (Sheldrick, 1990)'
_diffrn_ambient_temperature 200(2)
_diffrn_measured_fraction_theta_full 0.998
_diffrn_measured_fraction_theta_max 0.998
_diffrn_measurement_device_type 'CCD area detector'
_diffrn_measurement_method 'omega scans'
_diffrn_radiation_monochromator graphite
_diffrn_radiation_source 'fine-focus sealed tube'
_diffrn_radiation_type MoK\a
_diffrn_radiation_wavelength 0.71073
_diffrn_reflns_av_R_equivalents 0.0759
_diffrn_reflns_av_sigmaI/netI 0.0607
_diffrn_reflns_limit_h_max 38
_diffrn_reflns_limit_h_min -38
_diffrn_reflns_limit_k_max 14
_diffrn_reflns_limit_k_min -14
_diffrn_reflns_limit_l_max 29
_diffrn_reflns_limit_l_min -29
_diffrn_reflns_number 33402
_diffrn_reflns_theta_full 24.12
_diffrn_reflns_theta_max 24.12
_diffrn_reflns_theta_min 1.74
_exptl_absorpt_coefficient_mu 0.554
_exptl_absorpt_correction_T_max 0.9675
_exptl_absorpt_correction_T_min 0.8513
_exptl_absorpt_correction_type multi-scan
_exptl_absorpt_process_details
;
Sheldrick, G. M. (2008). <i>SADABS</i>. University of G\"ottingen, Germany.
;
_exptl_crystal_colour red
_exptl_crystal_density_diffrn 1.292
_exptl_crystal_density_method 'not measured'
_exptl_crystal_description polyhedron
_exptl_crystal_F_000 3632
_exptl_crystal_size_max 0.30
_exptl_crystal_size_mid 0.22
_exptl_crystal_size_min 0.06
_refine_diff_density_max 0.859
_refine_diff_density_min -0.793
_refine_diff_density_rms 0.092
_refine_ls_extinction_method none
_refine_ls_goodness_of_fit_ref 1.108
_refine_ls_hydrogen_treatment constr
_refine_ls_matrix_type full
_refine_ls_number_parameters 551
_refine_ls_number_reflns 7009
_refine_ls_number_restraints 116
_refine_ls_restrained_S_all 1.119
_refine_ls_R_factor_all 0.1054
_refine_ls_R_factor_gt 0.0667
_refine_ls_shift/su_max 0.000
_refine_ls_shift/su_mean 0.000
_refine_ls_structure_factor_coef Fsqd
_refine_ls_weighting_details 'calc w=1/[\s^2^(Fo^2^)+(0.0890P)^2^+40.8825P] where P=(Fo^2^+2Fc^2^)/3'
_refine_ls_weighting_scheme calc
_refine_ls_wR_factor_gt 0.1764
_refine_ls_wR_factor_ref 0.1997
_reflns_number_gt 4884
_reflns_number_total 7009
_reflns_threshold_expression >2sigma(I)
_cod_data_source_file om200164f_si_002.cif
_cod_data_source_block mta6
_cod_depositor_comments
;
The following automatic conversions were performed:

'_symmetry_cell_setting' value 'Monoclinic' changed to 'monoclinic'
according to /home/saulius/struct/CIF-dictionaries/cif_core.dic
dictionary named 'cif_core.dic' version 2.4.1 from 2010-06-29.

Automatic conversion script
Id: cif_fix_values 1715 2011-07-08 13:25:40Z adriana 
;
_cod_original_cell_volume 8830.69(19)
_cod_original_sg_symbol_H-M C2/c
_cod_database_code 4064543

loop_
_symmetry_equiv_pos_as_xyz
'x, y, z'
'-x, y, -z+1/2'
'x+1/2, y+1/2, z'
'-x+1/2, y+1/2, -z+1/2'
'-x, -y, -z'
'x, -y, z-1/2'
'-x+1/2, -y+1/2, -z'
'x+1/2, -y+1/2, z-1/2'

loop_
_atom_site_label
_atom_site_type_symbol
_atom_site_fract_x
_atom_site_fract_y
_atom_site_fract_z
_atom_site_U_iso_or_equiv
_atom_site_adp_type
_atom_site_occupancy
_atom_site_symmetry_multiplicity
_atom_site_calc_flag
_atom_site_refinement_flags
_atom_site_disorder_assembly
_atom_site_disorder_group
Ni1 Ni 0.60946(2) 0.87036(5) 0.57235(3) 0.0282(2) Uani 1 1 d . . .
P1 P 0.56037(5) 0.71738(11) 0.53316(7) 0.0294(4) Uani 1 1 d . A .
P2 P 0.67240(5) 0.87485(10) 0.56803(7) 0.0262(3) Uani 1 1 d . A .
C1 C 0.59733(19) 0.6026(4) 0.5808(3) 0.0298(12) Uani 1 1 d . . .
C2 C 0.5867(2) 0.5397(4) 0.6140(3) 0.0383(14) Uani 1 1 d . A .
H2 H 0.5568 0.5515 0.6091 0.046 Uiso 1 1 calc R . .
C3 C 0.6188(2) 0.4600(4) 0.6541(3) 0.0433(15) Uani 1 1 d . . .
H3 H 0.6102 0.4169 0.6754 0.052 Uiso 1 1 calc R A .
C4 C 0.6632(2) 0.4417(4) 0.6638(3) 0.0380(14) Uani 1 1 d . A .
H4 H 0.6856 0.3882 0.6927 0.046 Uiso 1 1 calc R . .
C5 C 0.7943(2) 0.6303(4) 0.7093(3) 0.0340(13) Uani 1 1 d . A .
H5 H 0.8179 0.5792 0.7393 0.041 Uiso 1 1 calc R . .
C6 C 0.8086(2) 0.7325(4) 0.7189(3) 0.0353(14) Uani 1 1 d . . .
H6 H 0.8426 0.7510 0.7550 0.042 Uiso 1 1 calc R . .
C7 C 0.77387(19) 0.8086(4) 0.6767(3) 0.0302(12) Uani 1 1 d . A .
H7 H 0.7843 0.8784 0.6846 0.036 Uiso 1 1 calc R . .
C8 C 0.72398(18) 0.7830(4) 0.6228(2) 0.0263(12) Uani 1 1 d . . .
C9 C 0.65848(19) 0.6364(4) 0.5554(2) 0.0271(12) Uani 1 1 d . . .
H9 H 0.6341 0.6918 0.5251 0.032 Uiso 1 1 calc R A .
C10 C 0.7217(2) 0.4970(4) 0.6370(3) 0.0361(14) Uani 1 1 d . A .
H10 H 0.7463 0.4447 0.6707 0.043 Uiso 1 1 calc R . .
C11 C 0.7039(2) 0.4733(5) 0.5657(3) 0.0422(15) Uani 1 1 d . . .
H11A H 0.7336 0.4716 0.5667 0.051 Uiso 1 1 calc R A .
H11B H 0.6870 0.4054 0.5504 0.051 Uiso 1 1 calc R . .
C12 C 0.6662(2) 0.5581(4) 0.5169(3) 0.0340(13) Uani 1 1 d . A .
H12A H 0.6332 0.5268 0.4800 0.041 Uiso 1 1 calc R . .
H12B H 0.6798 0.5939 0.4972 0.041 Uiso 1 1 calc R . .
C17 C 0.64088(19) 0.5803(4) 0.5882(3) 0.0286(12) Uani 1 1 d . A .
C18 C 0.6742(2) 0.5026(4) 0.6309(3) 0.0334(13) Uani 1 1 d . . .
C19 C 0.71016(18) 0.6797(4) 0.6112(2) 0.0252(11) Uani 1 1 d . A .
C20 C 0.7444(2) 0.6038(4) 0.6547(3) 0.0313(13) Uani 1 1 d . . .
C21 C 0.52501(19) 0.6781(4) 0.4455(3) 0.0336(13) Uani 1 1 d . . .
C22 C 0.5303(2) 0.5822(5) 0.4273(3) 0.0407(14) Uani 1 1 d . A .
H22 H 0.5510 0.5317 0.4607 0.049 Uiso 1 1 calc R . .
C23 C 0.5055(2) 0.5595(6) 0.3605(3) 0.0558(18) Uani 1 1 d . . .
H23 H 0.5095 0.4938 0.3481 0.067 Uiso 1 1 calc R A .
C24 C 0.4750(3) 0.6334(7) 0.3117(3) 0.061(2) Uani 1 1 d . A .
H24 H 0.4582 0.6184 0.2660 0.073 Uiso 1 1 calc R . .
C25 C 0.4690(2) 0.7276(6) 0.3294(3) 0.0568(19) Uani 1 1 d . . .
H25 H 0.4481 0.7778 0.2959 0.068 Uiso 1 1 calc R A .
C26 C 0.4934(2) 0.7495(5) 0.3956(3) 0.0468(16) Uani 1 1 d . A .
H26 H 0.4885 0.8147 0.4074 0.056 Uiso 1 1 calc R . .
C31 C 0.5109(2) 0.7194(4) 0.5421(3) 0.0353(13) Uani 1 1 d . . .
C32 C 0.5250(2) 0.7450(5) 0.6037(3) 0.0502(17) Uani 1 1 d . A .
H32 H 0.5596 0.7590 0.6398 0.060 Uiso 1 1 calc R . .
C33 C 0.4891(3) 0.7506(6) 0.6138(4) 0.0611(19) Uani 1 1 d . . .
H33 H 0.4996 0.7658 0.6569 0.073 Uiso 1 1 calc R A .
C34 C 0.4387(3) 0.7340(6) 0.5611(4) 0.063(2) Uani 1 1 d . A .
H34 H 0.4139 0.7415 0.5671 0.075 Uiso 1 1 calc R . .
C35 C 0.4243(3) 0.7067(5) 0.5001(4) 0.061(2) Uani 1 1 d . . .
H35 H 0.3896 0.6923 0.4642 0.073 Uiso 1 1 calc R A .
C36 C 0.4599(2) 0.6999(5) 0.4901(3) 0.0473(16) Uani 1 1 d . A .
H36 H 0.4493 0.6817 0.4472 0.057 Uiso 1 1 calc R . .
C41 C 0.6605(2) 0.8513(4) 0.4890(3) 0.0300(12) Uani 1 1 d . . .
C42 C 0.7000(2) 0.8504(4) 0.4859(3) 0.0383(14) Uani 1 1 d . A .
H42 H 0.7333 0.8687 0.5244 0.046 Uiso 1 1 calc R . .
C43 C 0.6912(2) 0.8233(5) 0.4276(3) 0.0477(16) Uani 1 1 d . . .
H43 H 0.7184 0.8235 0.4259 0.057 Uiso 1 1 calc R A .
C44 C 0.6431(2) 0.7959(5) 0.3718(3) 0.0524(17) Uani 1 1 d . A .
H44 H 0.6370 0.7771 0.3317 0.063 Uiso 1 1 calc R . .
C45 C 0.6041(2) 0.7960(5) 0.3747(3) 0.0530(17) Uani 1 1 d . . .
H45 H 0.5710 0.7762 0.3365 0.064 Uiso 1 1 calc R A .
C46 C 0.6128(2) 0.8245(5) 0.4325(3) 0.0369(14) Uani 1 1 d . A .
H46 H 0.5852 0.8256 0.4335 0.044 Uiso 1 1 calc R . .
C51 C 0.70133(19) 1.0018(4) 0.5952(3) 0.0295(12) Uani 1 1 d . . .
C52 C 0.6970(2) 1.0714(4) 0.5508(3) 0.0406(15) Uani 1 1 d . A .
H52 H 0.6819 1.0507 0.5064 0.049 Uiso 1 1 calc R . .
C53 C 0.7148(3) 1.1710(5) 0.5715(3) 0.0526(18) Uani 1 1 d . . .
H53 H 0.7105 1.2192 0.5406 0.063 Uiso 1 1 calc R A .
C54 C 0.7387(2) 1.2003(4) 0.6362(3) 0.0467(16) Uani 1 1 d . A .
H54 H 0.7525 1.2674 0.6508 0.056 Uiso 1 1 calc R . .
C55 C 0.7425(2) 1.1322(4) 0.6802(3) 0.0422(15) Uani 1 1 d . . .
H55 H 0.7585 1.1528 0.7248 0.051 Uiso 1 1 calc R A .
C56 C 0.7232(2) 1.0339(4) 0.6595(3) 0.0351(13) Uani 1 1 d . A .
H56 H 0.7250 0.9881 0.6896 0.042 Uiso 1 1 calc R . .
C61 C 0.5689(6) 0.9713(11) 0.4960(6) 0.041(3) Uani 0.863(14) 1 d PDU A 1
H61A H 0.5858 1.0000 0.4789 0.049 Uiso 0.863(14) 1 calc PR A 1
H61B H 0.5325 0.9554 0.4605 0.049 Uiso 0.863(14) 1 calc PR A 1
C62 C 0.5828(3) 1.0152(5) 0.5567(4) 0.039(2) Uani 0.863(14) 1 d PDU A 1
H62 H 0.6058 1.0760 0.5787 0.046 Uiso 0.863(14) 1 calc PR A 1
C63 C 0.5625(3) 0.9673(5) 0.5824(3) 0.039(2) Uani 0.863(14) 1 d PDU A 1
H63 H 0.5253 0.9530 0.5483 0.047 Uiso 0.863(14) 1 calc PR A 1
C64 C 0.5790(7) 0.9993(15) 0.6509(7) 0.067(5) Uani 0.863(14) 1 d PDU A 1
H64A H 0.5990 1.0625 0.6656 0.101 Uiso 0.863(14) 1 calc PR A 1
H64B H 0.5996 0.9446 0.6834 0.101 Uiso 0.863(14) 1 calc PR A 1
H64C H 0.5488 1.0111 0.6472 0.101 Uiso 0.863(14) 1 calc PR A 1
C61B C 0.575(3) 0.989(7) 0.496(3) 0.011(15) Uiso 0.137(14) 1 d PD A 2
H61C H 0.5954 1.0505 0.5047 0.013 Uiso 0.137(14) 1 calc PR A 2
H61D H 0.5521 0.9663 0.4482 0.013 Uiso 0.137(14) 1 calc PR A 2
C62B C 0.5574(14) 0.976(3) 0.5333(17) 0.033(13) Uiso 0.137(14) 1 d PD A 2
H62B H 0.5212 0.9582 0.5110 0.039 Uiso 0.137(14) 1 calc PR A 2
C63B C 0.5906(15) 1.002(4) 0.5995(18) 0.044(15) Uiso 0.137(14) 1 d PD A 2
H63B H 0.6121 1.0636 0.6094 0.052 Uiso 0.137(14) 1 calc PR A 2
C64B C 0.573(3) 0.996(5) 0.642(3) 0.009(13) Uiso 0.137(14) 1 d PD A 2
H64D H 0.5600 1.0629 0.6419 0.014 Uiso 0.137(14) 1 calc PR A 2
H64E H 0.6016 0.9760 0.6875 0.014 Uiso 0.137(14) 1 calc PR A 2
H64F H 0.5459 0.9444 0.6221 0.014 Uiso 0.137(14) 1 calc PR A 2
C65 C 0.6528(2) 0.8358(4) 0.6647(3) 0.0342(13) Uani 1 1 d . A .
N65 N 0.6787(2) 0.8242(4) 0.7209(3) 0.0514(14) Uani 1 1 d . . .
O70 O 0.6334(4) 1.1678(9) 0.3968(6) 0.193(4) Uani 1 1 d DU . .
C71 C 0.6747(5) 1.1445(12) 0.3928(7) 0.171(4) Uani 1 1 d DU . .
H71A H 0.6898 1.2087 0.3917 0.206 Uiso 1 1 calc R . .
H71B H 0.7019 1.1031 0.4318 0.206 Uiso 1 1 calc R . .
C72 C 0.6508(5) 1.0886(12) 0.3327(7) 0.164(4) Uani 1 1 d DU . .
H72A H 0.6676 1.0211 0.3428 0.196 Uiso 1 1 calc R . .
H72B H 0.6545 1.1264 0.3026 0.196 Uiso 1 1 calc R . .
C73 C 0.5961(5) 1.0729(13) 0.2985(7) 0.176(4) Uani 1 1 d DU . .
H73A H 0.5750 1.1224 0.2613 0.211 Uiso 1 1 calc R . .
H73B H 0.5855 1.0023 0.2805 0.211 Uiso 1 1 calc R . .
C74 C 0.5916(6) 1.0899(13) 0.3493(8) 0.183(4) Uani 1 1 d DU . .
H74A H 0.5969 1.0252 0.3731 0.219 Uiso 1 1 calc R . .
H74B H 0.5577 1.1177 0.3299 0.219 Uiso 1 1 calc R . .
O75 O 0.3517(4) 0.4636(9) 0.1844(6) 0.201(4) Uani 1 1 d DU . .
C76 C 0.3448(6) 0.4624(14) 0.1227(7) 0.188(4) Uani 1 1 d DU . .
H76A H 0.3195 0.4099 0.0913 0.225 Uiso 1 1 calc R . .
H76B H 0.3336 0.5303 0.1005 0.225 Uiso 1 1 calc R . .
C77 C 0.3928(6) 0.4380(14) 0.1439(8) 0.185(4) Uani 1 1 d DU . .
H77A H 0.4096 0.5012 0.1454 0.222 Uiso 1 1 calc R . .
H77B H 0.3894 0.3905 0.1113 0.222 Uiso 1 1 calc R . .
C78 C 0.4233(5) 0.3917(12) 0.2078(7) 0.166(4) Uani 1 1 d DU . .
H78A H 0.4350 0.3233 0.2059 0.199 Uiso 1 1 calc R . .
H78B H 0.4534 0.4348 0.2402 0.199 Uiso 1 1 calc R . .
C79 C 0.3930(6) 0.3822(11) 0.2274(7) 0.169(4) Uani 1 1 d DU . .
H79A H 0.4128 0.3967 0.2757 0.203 Uiso 1 1 calc R . .
H79B H 0.3781 0.3126 0.2177 0.203 Uiso 1 1 calc R . .

loop_
_atom_site_aniso_label
_atom_site_aniso_U_11
_atom_site_aniso_U_22
_atom_site_aniso_U_33
_atom_site_aniso_U_23
_atom_site_aniso_U_13
_atom_site_aniso_U_12
Ni1 0.0227(4) 0.0253(4) 0.0286(4) 0.0032(3) 0.0124(3) 0.0032(3)
P1 0.0243(7) 0.0255(8) 0.0314(8) 0.0013(6) 0.0142(7) -0.0009(6)
P2 0.0238(7) 0.0215(7) 0.0267(7) 0.0003(6) 0.0128(6) 0.0002(6)
C1 0.027(3) 0.021(3) 0.030(3) -0.001(2) 0.013(2) -0.005(2)
C2 0.038(3) 0.030(3) 0.043(4) -0.001(3) 0.024(3) -0.005(3)
C3 0.051(4) 0.033(3) 0.042(4) 0.007(3) 0.028(3) -0.005(3)
C4 0.042(3) 0.022(3) 0.033(3) 0.004(2) 0.015(3) 0.003(2)
C5 0.028(3) 0.037(3) 0.030(3) 0.004(3) 0.015(3) 0.012(3)
C6 0.022(3) 0.043(4) 0.030(3) -0.009(3) 0.010(3) 0.001(3)
C7 0.024(3) 0.035(3) 0.028(3) -0.008(2) 0.014(3) -0.004(2)
C8 0.023(3) 0.030(3) 0.027(3) 0.000(2) 0.016(2) 0.003(2)
C9 0.025(3) 0.023(3) 0.027(3) 0.004(2) 0.013(2) 0.005(2)
C10 0.036(3) 0.026(3) 0.036(3) 0.002(2) 0.018(3) 0.009(2)
C11 0.047(4) 0.034(3) 0.047(4) -0.009(3) 0.030(3) 0.000(3)
C12 0.035(3) 0.030(3) 0.031(3) -0.006(2) 0.018(3) -0.002(2)
C17 0.029(3) 0.021(3) 0.027(3) -0.003(2) 0.014(3) -0.003(2)
C18 0.036(3) 0.021(3) 0.033(3) -0.003(2) 0.017(3) -0.002(2)
C19 0.023(3) 0.024(3) 0.025(3) 0.000(2) 0.013(2) 0.004(2)
C20 0.030(3) 0.030(3) 0.030(3) -0.002(2) 0.017(3) 0.001(2)
C21 0.023(3) 0.034(3) 0.032(3) 0.000(3) 0.012(3) -0.006(2)
C22 0.031(3) 0.046(4) 0.037(4) -0.002(3) 0.018(3) -0.003(3)
C23 0.043(4) 0.068(5) 0.047(4) -0.016(4) 0.024(4) -0.007(3)
C24 0.045(4) 0.097(6) 0.033(4) -0.012(4) 0.021(3) -0.024(4)
C25 0.046(4) 0.058(5) 0.032(4) 0.004(3) 0.008(3) -0.015(3)
C26 0.039(3) 0.039(4) 0.033(4) 0.003(3) 0.009(3) -0.008(3)
C31 0.036(3) 0.025(3) 0.043(4) -0.002(3) 0.024(3) -0.001(2)
C32 0.043(4) 0.054(4) 0.056(4) -0.005(3) 0.032(3) -0.007(3)
C33 0.056(5) 0.071(5) 0.067(5) -0.009(4) 0.044(4) -0.006(4)
C34 0.061(5) 0.062(5) 0.091(6) -0.011(4) 0.060(5) -0.008(4)
C35 0.037(4) 0.059(5) 0.091(6) -0.012(4) 0.042(4) -0.008(3)
C36 0.036(4) 0.043(4) 0.057(4) -0.007(3) 0.026(3) -0.008(3)
C41 0.030(3) 0.024(3) 0.028(3) 0.006(2) 0.014(3) 0.003(2)
C42 0.032(3) 0.038(3) 0.035(3) -0.002(3) 0.017(3) 0.000(3)
C43 0.047(4) 0.055(4) 0.052(4) 0.006(3) 0.037(4) 0.007(3)
C44 0.054(4) 0.069(5) 0.034(4) 0.000(3) 0.028(3) 0.005(4)
C45 0.044(4) 0.067(5) 0.033(4) -0.007(3) 0.017(3) -0.009(3)
C46 0.032(3) 0.044(4) 0.032(3) 0.001(3) 0.019(3) -0.002(3)
C51 0.027(3) 0.023(3) 0.033(3) -0.002(2) 0.016(3) -0.002(2)
C52 0.048(4) 0.030(3) 0.035(3) 0.002(3) 0.022(3) -0.001(3)
C53 0.064(4) 0.022(3) 0.058(4) 0.006(3) 0.032(4) -0.005(3)
C54 0.052(4) 0.022(3) 0.053(4) -0.008(3) 0.027(3) -0.009(3)
C55 0.042(3) 0.036(3) 0.042(4) -0.012(3) 0.023(3) -0.008(3)
C56 0.035(3) 0.027(3) 0.041(3) -0.004(3) 0.023(3) -0.004(2)
C61 0.035(6) 0.030(7) 0.046(5) 0.015(4) 0.021(4) 0.006(5)
C62 0.032(4) 0.016(3) 0.054(5) 0.002(3) 0.020(4) 0.006(3)
C63 0.025(4) 0.032(4) 0.046(4) 0.001(3) 0.016(3) 0.011(3)
C64 0.052(9) 0.080(9) 0.047(7) -0.007(5) 0.021(7) 0.023(5)
C65 0.030(3) 0.031(3) 0.039(4) 0.001(3) 0.021(3) 0.006(2)
N65 0.049(3) 0.055(3) 0.037(3) 0.013(3) 0.020(3) 0.014(3)
O70 0.188(5) 0.203(6) 0.199(5) -0.012(4) 0.128(4) 0.014(4)
C71 0.177(5) 0.181(6) 0.170(6) -0.001(4) 0.116(4) 0.005(4)
C72 0.170(5) 0.161(6) 0.162(6) 0.003(4) 0.106(4) 0.002(4)
C73 0.176(5) 0.183(6) 0.176(5) 0.003(4) 0.114(4) 0.007(4)
C74 0.187(5) 0.194(7) 0.184(6) 0.004(5) 0.125(5) 0.001(4)
O75 0.195(5) 0.216(6) 0.203(5) -0.002(4) 0.131(4) 0.022(4)
C76 0.183(5) 0.194(7) 0.182(5) 0.019(4) 0.113(4) 0.008(5)
C77 0.187(6) 0.199(7) 0.182(6) 0.012(4) 0.124(5) -0.002(4)
C78 0.163(5) 0.168(6) 0.166(6) -0.009(4) 0.103(4) 0.003(4)
C79 0.181(6) 0.167(6) 0.163(5) 0.000(4) 0.110(4) -0.007(4)

loop_
_atom_type_symbol
_atom_type_description
_atom_type_scat_dispersion_real
_atom_type_scat_dispersion_imag
_atom_type_scat_source
C C 0.0033 0.0016 'International Tables Vol C Tables 4.2.6.8 and 6.1.1.4'
H H 0.0000 0.0000 'International Tables Vol C Tables 4.2.6.8 and 6.1.1.4'
N N 0.0061 0.0033 'International Tables Vol C Tables 4.2.6.8 and 6.1.1.4'
O O 0.0106 0.0060 'International Tables Vol C Tables 4.2.6.8 and 6.1.1.4'
P P 0.1023 0.0942 'International Tables Vol C Tables 4.2.6.8 and 6.1.1.4'
Ni Ni 0.3393 1.1124 'International Tables Vol C Tables 4.2.6.8 and 6.1.1.4'

loop_
_geom_angle_atom_site_label_1
_geom_angle_atom_site_label_2
_geom_angle_atom_site_label_3
_geom_angle
C65 Ni1 C62B 123.3(10)
C65 Ni1 C61 152.6(4)
C62B Ni1 C61 36.5(11)
C65 Ni1 C62 111.5(3)
C62B Ni1 C62 24.5(11)
C61 Ni1 C62 41.7(4)
C65 Ni1 C63B 86.2(11)
C62B Ni1 C63B 39.4(8)
C61 Ni1 C63B 68.2(12)
C62 Ni1 C63B 27.2(11)
C65 Ni1 C63 92.1(2)
C62B Ni1 C63 32.4(10)
C61 Ni1 C63 68.7(4)
C62 Ni1 C63 37.9(3)
C63B Ni1 C63 23.8(11)
C65 Ni1 C61B 148.6(19)
C62B Ni1 C61B 40.1(13)
C61 Ni1 C61B 7(2)
C62 Ni1 C61B 40.5(16)
C63B Ni1 C61B 67.7(17)
C63 Ni1 C61B 71.3(14)
C65 Ni1 P2 93.41(17)
C62B Ni1 P2 123.1(11)
C61 Ni1 P2 91.2(4)
C62 Ni1 P2 106.9(2)
C63B Ni1 P2 120.1(12)
C63 Ni1 P2 142.7(2)
C61B Ni1 P2 85.4(16)
C65 Ni1 P1 96.61(18)
C62B Ni1 P1 102.0(12)
C61 Ni1 P1 105.6(4)
C62 Ni1 P1 126.4(2)
C63B Ni1 P1 123.3(11)
C63 Ni1 P1 99.7(2)
C61B Ni1 P1 112(2)
P2 Ni1 P1 116.21(6)
C31 P1 C1 102.8(2)
C31 P1 C21 102.6(3)
C1 P1 C21 103.6(3)
C31 P1 Ni1 112.73(18)
C1 P1 Ni1 113.53(17)
C21 P1 Ni1 119.65(18)
C51 P2 C41 105.4(2)
C51 P2 C8 106.0(2)
C41 P2 C8 100.4(2)
C51 P2 Ni1 107.97(18)
C41 P2 Ni1 120.61(18)
C8 P2 Ni1 115.27(17)
C2 C1 C17 117.3(5)
C2 C1 P1 124.0(4)
C17 C1 P1 118.6(4)
C3 C2 C1 121.0(6)
C4 C3 C2 121.3(5)
C18 C4 C3 118.5(5)
C6 C5 C20 118.9(5)
C5 C6 C7 121.1(5)
C6 C7 C8 120.3(5)
C7 C8 C19 118.6(5)
C7 C8 P2 125.4(4)
C19 C8 P2 115.8(4)
C17 C9 C19 106.4(4)
C17 C9 C12 109.1(4)
C19 C9 C12 106.9(4)
C20 C10 C18 107.0(4)
C20 C10 C11 106.4(5)
C18 C10 C11 106.9(5)
C12 C11 C10 108.8(4)
C11 C12 C9 109.5(4)
C18 C17 C1 121.3(5)
C18 C17 C9 112.7(5)
C1 C17 C9 125.9(5)
C4 C18 C17 120.4(5)
C4 C18 C10 126.3(5)
C17 C18 C10 113.3(5)
C8 C19 C20 121.0(5)
C8 C19 C9 126.7(4)
C20 C19 C9 112.2(4)
C19 C20 C5 119.9(5)
C19 C20 C10 113.7(5)
C5 C20 C10 126.4(5)
C22 C21 C26 118.7(5)
C22 C21 P1 122.9(4)
C26 C21 P1 118.4(5)
C21 C22 C23 120.4(6)
C22 C23 C24 119.6(7)
C25 C24 C23 120.3(6)
C24 C25 C26 119.9(6)
C25 C26 C21 121.1(6)
C32 C31 C36 118.1(6)
C32 C31 P1 117.9(4)
C36 C31 P1 123.9(5)
C31 C32 C33 121.1(6)
C34 C33 C32 119.7(7)
C35 C34 C33 119.7(6)
C34 C35 C36 120.6(7)
C35 C36 C31 120.6(6)
C46 C41 C42 118.3(5)
C46 C41 P2 120.2(4)
C42 C41 P2 121.3(4)
C43 C42 C41 120.6(5)
C44 C43 C42 120.1(6)
C45 C44 C43 119.5(6)
C44 C45 C46 120.3(6)
C41 C46 C45 121.2(6)
C56 C51 C52 119.0(5)
C56 C51 P2 119.0(4)
C52 C51 P2 121.6(4)
C53 C52 C51 119.9(6)
C54 C53 C52 120.5(6)
C53 C54 C55 119.8(6)
C54 C55 C56 120.2(6)
C55 C56 C51 120.4(5)
C62 C61 Ni1 69.2(5)
C63 C62 C61 115.1(9)
C63 C62 Ni1 77.1(4)
C61 C62 Ni1 69.1(6)
C62 C63 C64 120.2(9)
C62 C63 Ni1 65.1(4)
C64 C63 Ni1 122.2(8)
C62B C61B Ni1 61(3)
C63B C62B C61B 117(3)
C63B C62B Ni1 77(3)
C61B C62B Ni1 79(4)
C62B C63B C64B 119(3)
C62B C63B Ni1 64(2)
C64B C63B Ni1 122(4)
N65 C65 Ni1 173.9(5)
C71 O70 C74 104.1(10)
C72 C71 O70 105.2(11)
C71 C72 C73 111.2(11)
C74 C73 C72 104.5(11)
C73 C74 O70 104.8(11)
C76 O75 C79 103.0(10)
C77 C76 O75 103.4(11)
C76 C77 C78 111.9(11)
C79 C78 C77 107.0(11)
C78 C79 O75 102.7(10)

loop_
_geom_bond_atom_site_label_1
_geom_bond_atom_site_label_2
_geom_bond_distance
Ni1 C65 1.900(6)
Ni1 C62B 1.94(4)
Ni1 C61 2.018(13)
Ni1 C62 2.020(6)
Ni1 C63B 2.10(5)
Ni1 C63 2.171(6)
Ni1 C61B 2.18(8)
Ni1 P2 2.2073(15)
Ni1 P1 2.3756(15)
P1 C31 1.833(6)
P1 C1 1.837(5)
P1 C21 1.838(6)
P2 C51 1.823(5)
P2 C41 1.835(6)
P2 C8 1.836(5)
C1 C2 1.386(8)
C1 C17 1.396(7)
C2 C3 1.383(8)
C3 C4 1.383(8)
C4 C18 1.373(8)
C5 C6 1.384(8)
C5 C20 1.399(7)
C6 C7 1.391(8)
C7 C8 1.392(7)
C8 C19 1.393(7)
C9 C17 1.496(7)
C9 C19 1.510(7)
C9 C12 1.556(7)
C10 C20 1.514(8)
C10 C18 1.517(8)
C10 C11 1.562(8)
C11 C12 1.552(8)
C17 C18 1.394(7)
C19 C20 1.394(7)
C21 C22 1.386(8)
C21 C26 1.389(8)
C22 C23 1.390(9)
C23 C24 1.392(10)
C24 C25 1.366(10)
C25 C26 1.377(9)
C31 C32 1.377(8)
C31 C36 1.389(8)
C32 C33 1.396(9)
C33 C34 1.373(10)
C34 C35 1.368(10)
C35 C36 1.385(9)
C41 C46 1.375(7)
C41 C42 1.388(8)
C42 C43 1.381(8)
C43 C44 1.377(9)
C44 C45 1.370(9)
C45 C46 1.376(8)
C51 C56 1.386(8)
C51 C52 1.391(8)
C52 C53 1.389(8)
C53 C54 1.370(9)
C54 C55 1.378(9)
C55 C56 1.382(8)
C61 C62 1.436(13)
C62 C63 1.367(9)
C63 C64 1.535(12)
C61B C62B 1.43(2)
C62B C63B 1.37(2)
C63B C64B 1.53(2)
C65 N65 1.135(7)
O70 C71 1.501(12)
O70 C74 1.533(13)
C71 C72 1.414(13)
C72 C73 1.482(15)
C73 C74 1.426(13)
O75 C76 1.454(13)
O75 C79 1.536(12)
C76 C77 1.388(13)
C77 C78 1.412(15)
C78 C79 1.407(13)
